data_7113299
loop_
_publ_author_name
'Boltjes, Andr\'e'
'Liao, George P.'
'Zhao, Ting'
'Herdtweck, Eberhardt'
'D\"omling, Alexander'

_publ_section_title
;
 Ugi 4-CR Synthesis of \g- and \d-Lactams providing new access to diverse
 enzyme interactions, a PDB analysis.
;
_journal_issue 7
_journal_name_full MedChemComm
_journal_page_first 949
_journal_page_last 952
_journal_paper_doi 10.1039/C4MD00162A
_journal_volume 5
_journal_year 2014
_chemical_formula_moiety 'C13 H23 N5 O'
_chemical_formula_sum 'C13 H23 N5 O'
_chemical_formula_weight 265.36
_chemical_name_systematic ?
_space_group_IT_number 14
_symmetry_cell_setting monoclinic
_symmetry_Int_Tables_number 14
_symmetry_space_group_name_Hall '-P 2ybc'
_symmetry_space_group_name_H-M 'P 1 21/c 1'
_atom_sites_solution_hydrogens difmap
_atom_sites_solution_primary direct
_atom_sites_solution_secondary difmap
_cell_angle_alpha 90
_cell_angle_beta 100.6508(13)
_cell_angle_gamma 90
_cell_formula_units_Z 4
_cell_length_a 9.0724(2)
_cell_length_b 11.4713(3)
_cell_length_c 13.9904(3)
_cell_measurement_reflns_used 9399
_cell_measurement_temperature 100(1)
_cell_measurement_theta_max 25.46
_cell_measurement_theta_min 2.28
_cell_volume 1430.93(6)
_computing_cell_refinement 'SAINT (Bruker, 2008b)'
_computing_data_collection 'APEX II Control Software (Bruker, 2008a)'
_computing_data_reduction 'SAINT (Bruker, 2008b)'
_computing_molecular_graphics 'PLATON (Spek, 2010)'
_computing_publication_material 'PLATON (Spek, 2010)'
_computing_structure_refinement 'SHELXL97 (Sheldrick, 1998)'
_computing_structure_solution 'SIR92 (Altomare, 1994)'
_diffrn_ambient_temperature 100(1)
_diffrn_detector ' CCD plate '
_diffrn_detector_area_resol_mean 16
_diffrn_measured_fraction_theta_full 1.000
_diffrn_measured_fraction_theta_max 1.000
_diffrn_measurement_device ' \k-geometry diffractometer '
_diffrn_measurement_device_type ' Bruker APEX-II CCD '
_diffrn_measurement_method ' phi- and omega-rotation '
_diffrn_radiation_monochromator graphite
_diffrn_radiation_source 'fine-focus sealed tube'
_diffrn_radiation_type 'Mo K\a'
_diffrn_radiation_wavelength 0.71073
_diffrn_reflns_av_R_equivalents 0.0198
_diffrn_reflns_av_sigmaI/netI 0.0066
_diffrn_reflns_limit_h_max 10
_diffrn_reflns_limit_h_min -10
_diffrn_reflns_limit_k_max 13
_diffrn_reflns_limit_k_min -13
_diffrn_reflns_limit_l_max 16
_diffrn_reflns_limit_l_min -16
_diffrn_reflns_number 47234
_diffrn_reflns_theta_full 25.46
_diffrn_reflns_theta_max 25.46
_diffrn_reflns_theta_min 2.28
_diffrn_standards_decay_% 0
_exptl_absorpt_coefficient_mu 0.082
_exptl_absorpt_correction_T_max 0.7452
_exptl_absorpt_correction_T_min 0.7079
_exptl_absorpt_correction_type multi-scan
_exptl_absorpt_process_details 'SADABS, Bruker, 2008b'
_exptl_crystal_colour colorless
_exptl_crystal_density_diffrn 1.232
_exptl_crystal_density_meas ?
_exptl_crystal_density_method none
_exptl_crystal_description fragment
_exptl_crystal_F_000 576
_exptl_crystal_size_max 0.43
_exptl_crystal_size_mid 0.25
_exptl_crystal_size_min 0.20
_refine_diff_density_max 0.277
_refine_diff_density_min -0.170
_refine_diff_density_rms 0.031
_refine_ls_extinction_coef 0.0054(9)
_refine_ls_extinction_expression Fc^*^=kFc[1+0.001xFc^2^\l^3^/sin(2\q)]^-1/4^
_refine_ls_extinction_method SHELXL
_refine_ls_goodness_of_fit_ref 1.033
_refine_ls_hydrogen_treatment refall
_refine_ls_matrix_type full
_refine_ls_number_parameters 265
_refine_ls_number_reflns 2636
_refine_ls_number_restraints 0
_refine_ls_restrained_S_all 1.033
_refine_ls_R_factor_all 0.0320
_refine_ls_R_factor_gt 0.0302
_refine_ls_shift/su_max 0.000
_refine_ls_shift/su_mean 0.000
_refine_ls_structure_factor_coef Fsqd
_refine_ls_weighting_details 'w=1/[\s^2^(Fo^2^)+(0.0362P)^2^+0.5542P] where P=(Fo^2^+2Fc^2^)/3'
_refine_ls_weighting_scheme sigma
_refine_ls_wR_factor_gt 0.0748
_refine_ls_wR_factor_ref 0.0764
_reflns_number_gt 2468
_reflns_number_total 2636
_reflns_threshold_expression I>2\s(I)
_cod_data_source_file c4md00162a2.cif
_cod_data_source_block compound_6b
_cod_depositor_comments
;
The following automatic conversions were performed:

'_symmetry_cell_setting' value 'Monoclinic' changed to 'monoclinic'
according to
/usr/data/users/saulius/crontab/automatic-downloads/rss-feeds/RSC/lib/dictionaries/cif_core.dic
dictionary named 'cif_core.dic' version 2.4.2 from 2011-04-26.

Automatic conversion script
Id: cif_fix_values 2281 2013-09-26 08:29:07Z andrius 

 Adding full bibliography for 7113299--7113302.cif.

 Adding full bibliography for 7113299--7113302.cif.

The following automatic conversions were performed:

'_exptl_crystal_density_meas' value 'none' was changed to '?' - the
value is perceived as not measured.

Automatic conversion script
Id: cif_fix_values 3008 2015-01-20 13:52:24Z robertas 
;
_cod_original_sg_symbol_H-M 'P 21/c'
_cod_database_code 7113299

loop_
_symmetry_equiv_pos_site_id
_symmetry_equiv_pos_as_xyz
1 x,y,z
2 -x,1/2+y,1/2-z
3 -x,-y,-z
4 x,1/2-y,1/2+z

loop_
_atom_site_aniso_label
_atom_site_aniso_U_11
_atom_site_aniso_U_22
_atom_site_aniso_U_33
_atom_site_aniso_U_23
_atom_site_aniso_U_13
_atom_site_aniso_U_12
O1 0.0227(4) 0.0284(4) 0.0160(4) -0.0020(3) 0.0018(3) -0.0014(3)
N1 0.0208(4) 0.0123(4) 0.0144(4) 0.0016(3) 0.0032(3) 0.0015(3)
N2 0.0271(5) 0.0144(4) 0.0192(4) 0.0034(3) 0.0026(4) 0.0029(4)
N3 0.0290(5) 0.0155(4) 0.0213(5) 0.0015(4) 0.0018(4) 0.0016(4)
N4 0.0237(5) 0.0149(4) 0.0194(4) 0.0009(3) 0.0029(3) 0.0005(3)
N5 0.0177(4) 0.0192(4) 0.0146(4) 0.0001(3) 0.0042(3) 0.0009(3)
C1 0.0167(5) 0.0149(5) 0.0152(5) -0.0003(4) 0.0051(4) -0.0003(4)
C2 0.0189(5) 0.0137(5) 0.0148(5) 0.0002(4) 0.0031(4) 0.0002(4)
C3 0.0205(5) 0.0137(5) 0.0179(5) 0.0031(4) 0.0031(4) -0.0018(4)
C4 0.0177(5) 0.0181(5) 0.0205(5) 0.0001(4) 0.0021(4) 0.0001(4)
C5 0.0192(5) 0.0217(5) 0.0193(5) -0.0006(4) 0.0047(4) 0.0017(4)
C6 0.0253(5) 0.0133(5) 0.0144(5) -0.0025(4) 0.0029(4) 0.0005(4)
C7 0.0269(6) 0.0174(5) 0.0192(5) -0.0012(4) 0.0082(4) 0.0020(4)
C8 0.0348(7) 0.0236(6) 0.0150(5) -0.0016(4) 0.0012(5) 0.0020(5)
C9 0.0215(5) 0.0128(5) 0.0185(5) -0.0005(4) 0.0018(4) 0.0010(4)
C10 0.0184(5) 0.0160(5) 0.0215(5) 0.0008(4) 0.0019(4) 0.0013(4)
C11 0.0237(6) 0.0236(6) 0.0259(6) -0.0044(5) 0.0093(5) -0.0005(5)
C12 0.0240(6) 0.0192(6) 0.0373(7) 0.0024(5) 0.0088(5) 0.0005(5)
C13 0.0231(6) 0.0324(7) 0.0293(6) 0.0048(5) -0.0004(5) 0.0056(5)

loop_
_atom_site_label
_atom_site_type_symbol
_atom_site_thermal_displace_type
_atom_site_fract_x
_atom_site_fract_y
_atom_site_fract_z
_atom_site_occupancy
_atom_site_U_iso_or_equiv
O1 O Uani 0.29706(8) 0.01160(7) -0.02628(5) 1.000 0.0226(2)
N1 N Uani 0.62665(9) 0.05447(7) 0.37792(6) 1.000 0.0158(2)
N2 N Uani 0.69006(10) -0.04206(7) 0.42398(6) 1.000 0.0205(3)
N3 N Uani 0.64664(10) -0.12965(8) 0.36750(6) 1.000 0.0223(3)
N4 N Uani 0.55549(10) -0.09379(8) 0.28452(6) 1.000 0.0195(3)
N5 N Uani 0.45567(10) 0.04616(7) 0.11840(6) 1.000 0.0170(2)
C1 C Uani 0.54482(11) 0.02049(9) 0.29194(7) 1.000 0.0153(3)
C2 C Uani 0.45454(11) 0.09525(9) 0.21427(7) 1.000 0.0158(3)
C3 C Uani 0.32159(11) 0.04586(8) 0.05858(7) 1.000 0.0174(3)
C4 C Uani 0.20649(12) 0.09593(9) 0.11270(7) 1.000 0.0190(3)
C5 C Uani 0.28513(12) 0.09639(10) 0.21884(8) 1.000 0.0199(3)
C6 C Uani 0.65870(12) 0.17195(9) 0.42475(7) 1.000 0.0178(3)
C7 C Uani 0.50889(13) 0.23388(9) 0.42353(8) 1.000 0.0207(3)
C8 C Uani 0.73174(14) 0.15264(10) 0.53131(8) 1.000 0.0249(3)
C9 C Uani 0.75613(12) 0.24666(9) 0.36827(7) 1.000 0.0178(3)
C10 C Uani 0.89964(11) 0.20129(9) 0.33523(7) 1.000 0.0189(3)
C11 C Uani 0.86471(13) 0.11255(10) 0.25230(8) 1.000 0.0238(3)
C12 C Uani 0.97101(13) 0.30886(10) 0.29664(9) 1.000 0.0264(4)
C13 C Uani 1.01386(13) 0.14773(11) 0.41746(9) 1.000 0.0289(4)
H5 H Uiso 0.5367(16) 0.0283(12) 0.0978(10) 1.000 0.027(3)
H21 H Uiso 0.4940(12) 0.1736(10) 0.2187(8) 1.000 0.012(3)
H41 H Uiso 0.1150(15) 0.0500(11) 0.0995(9) 1.000 0.023(3)
H42 H Uiso 0.1846(14) 0.1741(12) 0.0883(9) 1.000 0.027(3)
H51 H Uiso 0.2619(14) 0.0257(12) 0.2507(9) 1.000 0.024(3)
H52 H Uiso 0.2619(14) 0.1643(12) 0.2548(9) 1.000 0.025(3)
H71 H Uiso 0.4624(14) 0.2574(11) 0.3589(10) 1.000 0.022(3)
H72 H Uiso 0.5298(14) 0.3047(12) 0.4642(10) 1.000 0.027(3)
H73 H Uiso 0.4400(15) 0.1846(12) 0.4527(10) 1.000 0.029(3)
H81 H Uiso 0.6600(15) 0.1119(12) 0.5654(10) 1.000 0.031(3)
H82 H Uiso 0.7539(16) 0.2321(13) 0.5600(10) 1.000 0.037(4)
H83 H Uiso 0.8263(15) 0.1073(12) 0.5399(9) 1.000 0.029(3)
H91 H Uiso 0.7854(14) 0.3139(11) 0.4106(9) 1.000 0.022(3)
H92 H Uiso 0.6896(13) 0.2781(10) 0.3095(9) 1.000 0.017(3)
H111 H Uiso 0.9563(16) 0.0996(12) 0.2245(10) 1.000 0.034(4)
H112 H Uiso 0.7823(16) 0.1418(12) 0.2000(10) 1.000 0.032(3)
H113 H Uiso 0.8364(15) 0.0359(12) 0.2760(10) 1.000 0.030(3)
H121 H Uiso 1.0045(16) 0.3640(13) 0.3495(11) 1.000 0.035(4)
H122 H Uiso 0.8986(16) 0.3486(12) 0.2455(10) 1.000 0.032(4)
H123 H Uiso 1.0597(16) 0.2863(12) 0.2676(10) 1.000 0.032(3)
H131 H Uiso 0.9766(15) 0.0718(13) 0.4398(10) 1.000 0.034(4)
H132 H Uiso 1.0336(16) 0.2012(13) 0.4748(11) 1.000 0.037(4)
H133 H Uiso 1.1109(17) 0.1336(13) 0.3951(10) 1.000 0.039(4)

loop_
_atom_type_symbol
_atom_type_description
_atom_type_scat_dispersion_real
_atom_type_scat_dispersion_imag
_atom_type_scat_source
O O 0.0106 0.0060 'International Tables Vol C Tables 4.2.6.8 and 6.1.1.4'
N N 0.0061 0.0033 'International Tables Vol C Tables 4.2.6.8 and 6.1.1.4'
H H 0.0000 0.0000 'International Tables Vol C Tables 4.2.6.8 and 6.1.1.4'
C C 0.0033 0.0016 'International Tables Vol C Tables 4.2.6.8 and 6.1.1.4'

loop_
_geom_angle_atom_site_label_1
_geom_angle_atom_site_label_2
_geom_angle_atom_site_label_3
_geom_angle
_geom_angle_publ_flag
N2 N1 C1 107.66(8) yes
N2 N1 C6 119.64(8) yes
C1 N1 C6 132.68(8) yes
N1 N2 N3 106.84(8) yes
N2 N3 N4 110.81(8) yes
N3 N4 C1 105.99(8) yes
C2 N5 C3 114.53(8) yes
C3 N5 H5 121.4(9) no
C2 N5 H5 123.4(9) no
N1 C1 C2 128.06(9) yes
N1 C1 N4 108.71(9) yes
N4 C1 C2 123.23(9) yes
N5 C2 C5 102.54(8) yes
C1 C2 C5 112.77(8) no
N5 C2 C1 110.46(8) yes
N5 C3 C4 108.47(8) yes
O1 C3 N5 125.67(9) yes
O1 C3 C4 125.85(9) yes
C3 C4 C5 104.30(9) no
C2 C5 C4 104.42(8) no
N1 C6 C8 107.98(8) yes
N1 C6 C9 110.88(8) yes
C7 C6 C9 109.07(8) no
C8 C6 C9 113.06(9) no
C7 C6 C8 107.55(9) no
N1 C6 C7 108.14(8) yes
C6 C9 C10 123.81(9) no
C9 C10 C12 105.47(8) no
C9 C10 C13 113.62(8) no
C11 C10 C13 108.64(9) no
C12 C10 C13 108.43(9) no
C11 C10 C12 108.00(9) no
C9 C10 C11 112.42(9) no
N5 C2 H21 110.7(7) no
C1 C2 H21 109.8(7) no
C5 C2 H21 110.4(7) no
C3 C4 H41 110.1(8) no
C3 C4 H42 106.9(8) no
C5 C4 H41 114.6(7) no
C5 C4 H42 111.7(8) no
H41 C4 H42 108.9(11) no
C2 C5 H51 108.3(8) no
C2 C5 H52 109.9(8) no
C4 C5 H51 110.1(8) no
C4 C5 H52 113.6(7) no
H51 C5 H52 110.3(11) no
C6 C7 H71 112.0(8) no
C6 C7 H72 107.4(8) no
C6 C7 H73 111.0(8) no
H71 C7 H72 108.3(11) no
H71 C7 H73 110.4(11) no
H72 C7 H73 107.6(11) no
C6 C8 H81 109.4(8) no
C6 C8 H82 106.1(8) no
C6 C8 H83 113.8(7) no
H81 C8 H82 109.7(11) no
H81 C8 H83 108.9(11) no
H82 C8 H83 108.9(12) no
C6 C9 H91 104.1(7) no
C6 C9 H92 107.8(7) no
C10 C9 H91 107.2(8) no
C10 C9 H92 106.9(7) no
H91 C9 H92 105.7(10) no
C10 C11 H111 109.0(8) no
C10 C11 H112 110.6(8) no
C10 C11 H113 111.5(8) no
H111 C11 H112 109.3(12) no
H111 C11 H113 106.6(11) no
H112 C11 H113 109.7(11) no
C10 C12 H121 110.2(9) no
C10 C12 H122 111.0(8) no
C10 C12 H123 111.0(8) no
H121 C12 H122 108.7(12) no
H121 C12 H123 108.3(12) no
H122 C12 H123 107.6(12) no
C10 C13 H131 111.3(8) no
C10 C13 H132 110.7(9) no
C10 C13 H133 110.1(8) no
H131 C13 H132 107.6(12) no
H131 C13 H133 108.8(12) no
H132 C13 H133 108.2(12) no

loop_
_geom_bond_atom_site_label_1
_geom_bond_atom_site_label_2
_geom_bond_distance
_geom_bond_publ_flag
O1 C3 1.2312(12) yes
N1 N2 1.3547(12) yes
N1 C1 1.3491(13) yes
N1 C6 1.5032(13) yes
N2 N3 1.2939(12) yes
N3 N4 1.3587(12) yes
N4 C1 1.3200(14) yes
N5 C2 1.4565(13) yes
N5 C3 1.3431(13) yes
N5 H5 0.862(15) no
C1 C2 1.5027(14) no
C2 C5 1.5501(15) no
C3 C4 1.5119(15) no
C4 C5 1.5240(15) no
C6 C8 1.5315(15) no
C6 C9 1.5487(15) no
C6 C7 1.5309(16) no
C9 C10 1.5499(15) no
C10 C12 1.5371(16) no
C10 C13 1.5278(16) no
C10 C11 1.5320(15) no
C2 H21 0.965(11) no
C4 H41 0.972(13) no
C4 H42 0.967(14) no
C5 H51 0.967(13) no
C5 H52 0.971(13) no
C7 H71 0.963(14) no
C7 H72 0.990(14) no
C7 H73 0.985(14) no
C8 H81 0.992(14) no
C8 H82 1.001(15) no
C8 H83 0.991(14) no
C9 H91 0.979(13) no
C9 H92 0.994(12) no
C11 H111 0.992(15) no
C11 H112 1.002(14) no
C11 H113 0.990(14) no
C12 H121 0.978(15) no
C12 H122 0.989(14) no
C12 H123 1.000(15) no
C13 H131 1.005(15) no
C13 H132 0.999(15) no
C13 H133 1.001(15) no
